data_7714716
loop_
_publ_author_name
'Hajibabaei, Farshid'
'Movafagh, Samaneh Sanei'
'Salehzadeh, Sadegh'
'Gable, Robert William'

_publ_section_title
;
 Complexation of drug amifampridine with Cu(II), Zn(II) and Cd(II) ions,
 and its dimerization with the magic of Mn(II) salts. Potential
 anti-COVID-19 and anticancer activities.
;
_journal_issue 3
_journal_name_full 'Dalton transactions (Cambridge, England : 2003)'
_journal_page_first 1066
_journal_page_last 1086
_journal_paper_doi 10.1039/d3dt03281g
_journal_volume 53
_journal_year 2024
_chemical_formula_moiety 'C10 H13 Cd Cl3 N6'
_chemical_formula_sum 'C10 H13 Cd Cl3 N6'
_chemical_formula_weight 436.01
_space_group_crystal_system triclinic
_space_group_IT_number 2
_space_group_name_Hall '-P 1'
_space_group_name_H-M_alt 'P -1'
_atom_sites_solution_hydrogens geom
_atom_sites_solution_primary dual
_audit_creation_date 2023-11-15
_audit_creation_method
;
Olex2 1.5
(compiled 2023.08.24 svn.re1ec1418 for OlexSys, GUI svn.r6817)
;
_audit_update_record
;
2023-11-17 deposited with the CCDC.	2023-12-07 downloaded from the CCDC.
;
_cell_angle_alpha 76.85(3)
_cell_angle_beta 76.24(3)
_cell_angle_gamma 84.19(3)
_cell_formula_units_Z 2
_cell_length_a 7.0811(14)
_cell_length_b 8.2881(17)
_cell_length_c 13.311(3)
_cell_measurement_reflns_used 269
_cell_measurement_temperature 100.0(2)
_cell_measurement_theta_max 23.03
_cell_measurement_theta_min 3.01
_cell_volume 738.0(3)
_computing_cell_refinement 'XDS (Kabsch, 2010)'
_computing_data_collection 'AS QEGUI'
_computing_data_reduction 'XDS (Kabsch, 2010)'
_computing_molecular_graphics 'Olex2 1.5 (Dolomanov et al., 2009)'
_computing_publication_material 'Olex2 1.5 (Dolomanov et al., 2009)'
_computing_structure_refinement 'SHELXL 2019/3 (Sheldrick, 2015)'
_computing_structure_solution 'SHELXT 2018/2 (Sheldrick, 2018)'
_diffrn_ambient_temperature 100.0(2)
_diffrn_detector_area_resol_mean 13.3
_diffrn_measured_fraction_theta_full 0.999
_diffrn_measured_fraction_theta_max 0.831
_diffrn_measurement_device_type 'MX1 Beamline Australian Synchrotron'
_diffrn_measurement_method 'Omega Scan'
_diffrn_radiation_monochromator 'Silicon Double Crystal'
_diffrn_radiation_type Synchrotron
_diffrn_radiation_wavelength 0.71076
_diffrn_reflns_av_R_equivalents 0.0253
_diffrn_reflns_av_unetI/netI 0.0176
_diffrn_reflns_Laue_measured_fraction_full 0.999
_diffrn_reflns_Laue_measured_fraction_max 0.831
_diffrn_reflns_limit_h_max 9
_diffrn_reflns_limit_h_min -9
_diffrn_reflns_limit_k_max 11
_diffrn_reflns_limit_k_min -11
_diffrn_reflns_limit_l_max 17
_diffrn_reflns_limit_l_min -17
_diffrn_reflns_number 18988
_diffrn_reflns_point_group_measured_fraction_full 0.999
_diffrn_reflns_point_group_measured_fraction_max 0.831
_diffrn_reflns_theta_full 25.243
_diffrn_reflns_theta_max 29.342
_diffrn_reflns_theta_min 1.611
_diffrn_source 'MX1 Beamline Australian Synchrotron'
_exptl_absorpt_coefficient_mu 2.020
_exptl_absorpt_correction_T_max 0.7458
_exptl_absorpt_correction_T_min 0.5579
_exptl_absorpt_correction_type multi-scan
_exptl_absorpt_process_details 'XDS (Kabsch, 2010)'
_exptl_crystal_colour colourless
_exptl_crystal_colour_primary colourless
_exptl_crystal_density_diffrn 1.962
_exptl_crystal_description needle
_exptl_crystal_F_000 428
_exptl_crystal_recrystallization_method 'grown by slow evaporation from methanol'
_exptl_crystal_size_max 0.03
_exptl_crystal_size_mid 0.01
_exptl_crystal_size_min 0.01
_refine_diff_density_max 0.979
_refine_diff_density_min -2.372
_refine_diff_density_rms 0.148
_refine_ls_extinction_coef 0.026(3)
_refine_ls_extinction_expression Fc^*^=kFc[1+0.001xFc^2^\l^3^/sin(2\q)]^-1/4^
_refine_ls_extinction_method 'SHELXL-2019/2 (Sheldrick 2019)'
_refine_ls_goodness_of_fit_ref 1.115
_refine_ls_hydrogen_treatment constr
_refine_ls_matrix_type full
_refine_ls_number_parameters 192
_refine_ls_number_reflns 3376
_refine_ls_number_restraints 6
_refine_ls_restrained_S_all 1.121
_refine_ls_R_factor_all 0.0590
_refine_ls_R_factor_gt 0.0537
_refine_ls_shift/su_max 0.001
_refine_ls_shift/su_mean 0.000
_refine_ls_structure_factor_coef Fsqd
_refine_ls_weighting_details 'w=1/[\s^2^(Fo^2^)+(0.0832P)^2^+1.9589P] where P=(Fo^2^+2Fc^2^)/3'
_refine_ls_weighting_scheme calc
_refine_ls_wR_factor_gt 0.1453
_refine_ls_wR_factor_ref 0.1543
_reflns_Friedel_coverage 0.000
_reflns_number_gt 3077
_reflns_number_total 3376
_reflns_threshold_expression 'I > 2\s(I)'
_cod_data_source_file d3dt03281g2.cif
_cod_data_source_block rwg2022jul_p165_39mii
_cod_depositor_comments 'Adding full bibliography for 7714716--7714722.cif.'
_cod_database_code 7714716
_shelx_shelxl_version_number 2019/3
_shelx_space_group_comment
;
The symmetry employed for this shelxl refinement is uniquely defined
by the following loop, which should always be used as a source of
symmetry information in preference to the above space-group names.
They are only intended as comments.
;
_shelx_estimated_absorpt_t_max 0.980
_shelx_estimated_absorpt_t_min 0.942
_exptl_absorpt_special_details
;
XDS does not report the values of _exptl_absorpt_correction_T_min and
_exptl_absorpt_correction_T_max.  Even though the data was processed by XDS
the values of the absorption corrections reported by SADABS are reported.
;
_diffrn_measurement_detector_type 'Dectris Eiger2 9M'
_olex2_refinement_description
;
1. Fixed Uiso
 At 1.2 times of:
  All C(H) groups, All N(H,H) groups
2. Uiso/Uaniso restraints and constraints
Uanis(N6) \\sim Ueq: with sigma of 0.004 and sigma for terminal atoms of 0.008
3. Others
 Sof(H7)=Sof(N5A)=Sof(H5AA)=Sof(H5AB)=1-FVAR(1)
 Sof(H9)=Sof(N5)=Sof(H5A)=Sof(H5B)=FVAR(1)
4.a Aromatic/amide H refined with riding coordinates:
 C1(H1), C2(H2), C6(H6), C10(H10), C7(H7), C9(H9)
4.b X=CH2 refined with riding coordinates:
 N2(H2A,H2B), N3(H3A,H3B), N6(H6A,H6B), N5(H5A,H5B), N5A(H5AA,H5AB)
;
_olex2_submission_special_instructions 'No special instructions were received'

loop_
_space_group_symop_operation_xyz
'x, y, z'
'-x, -y, -z'

loop_
_atom_site_label
_atom_site_type_symbol
_atom_site_fract_x
_atom_site_fract_y
_atom_site_fract_z
_atom_site_U_iso_or_equiv
_atom_site_adp_type
_atom_site_occupancy
_atom_site_site_symmetry_order
_atom_site_calc_flag
_atom_site_refinement_flags_posn
_atom_site_refinement_flags_adp
_atom_site_refinement_flags_occupancy
_atom_site_disorder_assembly
_atom_site_disorder_group
Cd1 Cd 0.39688(6) 0.88977(5) 0.18228(3) 0.0502(2) Uani 1 1 d . . . . .
Cl1 Cl 0.2348(2) 0.72723(17) 0.35850(12) 0.0527(3) Uani 1 1 d . . . . .
Cl2 Cl 0.2194(2) 0.90794(19) 0.04416(13) 0.0604(4) Uani 1 1 d . . . . .
Cl3 Cl 0.4072(2) 1.17470(15) 0.20469(11) 0.0475(3) Uani 1 1 d . . . . .
N1 N 0.6421(6) 0.6979(5) 0.1516(3) 0.0416(9) Uani 1 1 d . . . . .
N2 N 0.9780(7) 0.2625(5) 0.1197(4) 0.0435(9) Uani 1 1 d . . . . .
H2A H 0.964454 0.207946 0.072569 0.052 Uiso 1 1 calc R U . . .
H2B H 1.058457 0.222749 0.161674 0.052 Uiso 1 1 calc R U . . .
N3 N 1.0206(7) 0.4415(6) 0.2704(4) 0.0517(11) Uani 1 1 d . . . . .
H3A H 1.025168 0.494486 0.320003 0.062 Uiso 1 1 calc R U . . .
H3B H 1.097900 0.353072 0.262513 0.062 Uiso 1 1 calc R U . . .
C1 C 0.6364(8) 0.6180(6) 0.0754(4) 0.0428(10) Uani 1 1 d . . . . .
H1 H 0.552974 0.662392 0.028422 0.051 Uiso 1 1 calc R U . . .
C2 C 0.7461(8) 0.4745(6) 0.0625(4) 0.0428(10) Uani 1 1 d . . . . .
H2 H 0.734254 0.420242 0.008867 0.051 Uiso 1 1 calc R U . . .
C3 C 0.8746(8) 0.4083(6) 0.1278(4) 0.0412(10) Uani 1 1 d . . . . .
C4 C 0.8915(8) 0.4974(6) 0.2047(4) 0.0433(11) Uani 1 1 d . . . . .
C5 C 0.7676(8) 0.6353(6) 0.2139(4) 0.0412(10) Uani 1 1 d . . . . .
N4 N 0.7639(7) 0.7211(6) 0.2971(4) 0.0443(10) Uani 1 1 d . . . . .
C6 C 0.7145(8) 0.6397(7) 0.3992(4) 0.0486(12) Uani 1 1 d . . . . .
H6 H 0.690753 0.524883 0.414845 0.058 Uiso 1 1 calc R U . . .
C8 C 0.7366(8) 0.8891(9) 0.4579(6) 0.0601(16) Uani 1 1 d . . . . .
C10 C 0.7969(8) 0.8858(7) 0.2731(5) 0.0495(12) Uani 1 1 d . . . . .
H10 H 0.829961 0.942363 0.201202 0.059 Uiso 1 1 calc R U . . .
N6 N 0.7283(8) 0.9716(9) 0.5351(5) 0.0689(15) Uani 1 1 d . U . . .
H6A H 0.752178 1.077675 0.518858 0.083 Uiso 1 1 calc R U . . .
H6B H 0.698979 0.919504 0.601824 0.083 Uiso 1 1 calc R U . . .
C7 C 0.6983(9) 0.7198(9) 0.4801(5) 0.0559(14) Uani 1 1 d . . . . .
H7 H 0.661220 0.661221 0.551420 0.067 Uiso 0.374(13) 1 calc R U P A 2
C9 C 0.7830(8) 0.9705(7) 0.3516(5) 0.0537(14) Uani 1 1 d . . . . .
H9 H 0.805103 1.085706 0.333819 0.064 Uiso 0.626(13) 1 calc R U P A 1
N5 N 0.6300(13) 0.6564(9) 0.5809(6) 0.052(2) Uani 0.626(13) 1 d . . P A 1
H5A H 0.590183 0.554498 0.600610 0.062 Uiso 0.626(13) 1 calc R U P A 1
H5B H 0.624113 0.716022 0.628588 0.062 Uiso 0.626(13) 1 calc R U P A 1
N5A N 0.785(2) 1.1247(13) 0.3498(10) 0.047(3) Uani 0.374(13) 1 d . . P A 2
H5AA H 0.797592 1.197305 0.289363 0.056 Uiso 0.374(13) 1 calc R U P A 2
H5AB H 0.774366 1.158569 0.409093 0.056 Uiso 0.374(13) 1 calc R U P A 2

loop_
_atom_site_aniso_label
_atom_site_aniso_U_11
_atom_site_aniso_U_22
_atom_site_aniso_U_33
_atom_site_aniso_U_23
_atom_site_aniso_U_13
_atom_site_aniso_U_12
Cd1 0.0639(3) 0.0416(3) 0.0606(3) -0.02757(19) -0.0362(2) 0.01729(18)
Cl1 0.0555(7) 0.0439(7) 0.0678(8) -0.0216(6) -0.0256(6) 0.0063(5)
Cl2 0.0738(9) 0.0559(8) 0.0751(9) -0.0414(7) -0.0485(8) 0.0266(7)
Cl3 0.0580(7) 0.0398(6) 0.0557(7) -0.0215(5) -0.0273(6) 0.0081(5)
N1 0.050(2) 0.036(2) 0.047(2) -0.0184(17) -0.0223(18) 0.0080(17)
N2 0.056(2) 0.033(2) 0.051(2) -0.0209(17) -0.0221(19) 0.0068(17)
N3 0.060(3) 0.051(3) 0.060(3) -0.031(2) -0.035(2) 0.017(2)
C1 0.051(3) 0.041(2) 0.044(2) -0.017(2) -0.021(2) 0.006(2)
C2 0.054(3) 0.038(2) 0.045(2) -0.018(2) -0.020(2) 0.004(2)
C3 0.048(3) 0.035(2) 0.045(2) -0.0150(19) -0.017(2) 0.0032(19)
C4 0.052(3) 0.037(2) 0.051(3) -0.019(2) -0.024(2) 0.005(2)
C5 0.052(3) 0.032(2) 0.048(2) -0.0184(19) -0.021(2) 0.0049(19)
N4 0.051(2) 0.042(2) 0.053(2) -0.0265(19) -0.0251(19) 0.0103(18)
C6 0.055(3) 0.051(3) 0.051(3) -0.022(2) -0.022(2) -0.002(2)
C8 0.046(3) 0.080(4) 0.076(4) -0.054(4) -0.025(3) 0.013(3)
C10 0.054(3) 0.042(3) 0.065(3) -0.025(2) -0.033(3) 0.013(2)
N6 0.061(3) 0.089(4) 0.077(3) -0.059(3) -0.018(2) 0.004(3)
C7 0.048(3) 0.076(4) 0.055(3) -0.035(3) -0.014(2) -0.002(3)
C9 0.053(3) 0.048(3) 0.078(4) -0.037(3) -0.031(3) 0.013(2)
N5 0.081(6) 0.039(4) 0.043(4) -0.013(3) -0.024(4) -0.005(3)
N5A 0.079(9) 0.023(5) 0.045(6) -0.010(4) -0.021(6) -0.004(5)

loop_
_atom_type_symbol
_atom_type_description
_atom_type_scat_dispersion_real
_atom_type_scat_dispersion_imag
_atom_type_scat_source
C C 0.0033 0.0016 'International Tables Vol C Tables 4.2.6.8 and 6.1.1.4'
H H 0.0000 0.0000 'International Tables Vol C Tables 4.2.6.8 and 6.1.1.4'
Cd Cd -0.8075 1.2024 'International Tables Vol C Tables 4.2.6.8 and 6.1.1.4'
Cl Cl 0.1484 0.1585 'International Tables Vol C Tables 4.2.6.8 and 6.1.1.4'
N N 0.0061 0.0033 'International Tables Vol C Tables 4.2.6.8 and 6.1.1.4'

loop_
_geom_angle_atom_site_label_1
_geom_angle_atom_site_label_2
_geom_angle_atom_site_label_3
_geom_angle
_geom_angle_site_symmetry_1
_geom_angle_site_symmetry_3
_geom_angle_publ_flag
Cl2 Cd1 Cl1 114.05(6) . . ?
Cl2 Cd1 Cl3 106.36(5) . . ?
Cl3 Cd1 Cl1 106.30(6) . . ?
N1 Cd1 Cl1 95.12(12) . . ?
N1 Cd1 Cl2 105.05(11) . . ?
N1 Cd1 Cl3 129.84(12) . . ?
C1 N1 Cd1 115.4(3) . . ?
C1 N1 C5 117.0(4) . . ?
C5 N1 Cd1 126.3(3) . . ?
H2A N2 H2B 120.0 . . ?
C3 N2 H2A 120.0 . . ?
C3 N2 H2B 120.0 . . ?
H3A N3 H3B 120.0 . . ?
C4 N3 H3A 120.0 . . ?
C4 N3 H3B 120.0 . . ?
N1 C1 H1 118.6 . . ?
N1 C1 C2 122.7(5) . . ?
C2 C1 H1 118.6 . . ?
C1 C2 H2 119.8 . . ?
C1 C2 C3 120.4(4) . . ?
C3 C2 H2 119.8 . . ?
N2 C3 C2 121.4(4) . . ?
N2 C3 C4 121.0(4) . . ?
C2 C3 C4 117.6(4) . . ?
N3 C4 C3 120.8(4) . . ?
C5 C4 N3 122.2(4) . . ?
C5 C4 C3 117.0(4) . . ?
N1 C5 C4 125.1(4) . . ?
N1 C5 N4 115.2(4) . . ?
C4 C5 N4 119.6(4) . . ?
C6 N4 C5 119.5(4) . . ?
C6 N4 C10 120.3(5) . . ?
C10 N4 C5 120.1(5) . . ?
N4 C6 H6 119.5 . . ?
N4 C6 C7 121.1(6) . . ?
C7 C6 H6 119.5 . . ?
N6 C8 C7 122.0(7) . . ?
N6 C8 C9 120.5(7) . . ?
C9 C8 C7 117.5(5) . . ?
N4 C10 H10 119.7 . . ?
N4 C10 C9 120.6(6) . . ?
C9 C10 H10 119.7 . . ?
C8 N6 H6A 120.0 . . ?
C8 N6 H6B 120.0 . . ?
H6A N6 H6B 120.0 . . ?
C6 C7 C8 119.9(6) . . ?
C6 C7 H7 120.0 . . ?
C8 C7 H7 120.0 . . ?
N5 C7 C6 125.3(7) . . ?
N5 C7 C8 114.4(6) . . ?
C8 C9 H9 119.7 . . ?
C10 C9 C8 120.6(6) . . ?
C10 C9 H9 119.7 . . ?
N5A C9 C8 107.0(7) . . ?
N5A C9 C10 132.0(8) . . ?
C7 N5 H5A 120.0 . . ?
C7 N5 H5B 120.0 . . ?
H5A N5 H5B 120.0 . . ?
C9 N5A H5AA 120.0 . . ?
C9 N5A H5AB 120.0 . . ?
H5AA N5A H5AB 120.0 . . ?

loop_
_geom_bond_atom_site_label_1
_geom_bond_atom_site_label_2
_geom_bond_distance
_geom_bond_site_symmetry_2
_geom_bond_publ_flag
Cd1 Cl1 2.4957(19) . ?
Cd1 Cl2 2.4326(14) . ?
Cd1 Cl3 2.4570(13) . ?
Cd1 N1 2.261(4) . ?
N1 C1 1.341(6) . ?
N1 C5 1.344(6) . ?
N2 H2A 0.8800 . ?
N2 H2B 0.8800 . ?
N2 C3 1.360(6) . ?
N3 H3A 0.8800 . ?
N3 H3B 0.8800 . ?
N3 C4 1.388(7) . ?
C1 H1 0.9500 . ?
C1 C2 1.374(7) . ?
C2 H2 0.9500 . ?
C2 C3 1.393(7) . ?
C3 C4 1.424(7) . ?
C4 C5 1.379(7) . ?
C5 N4 1.439(6) . ?
N4 C6 1.352(8) . ?
N4 C10 1.360(7) . ?
C6 H6 0.9500 . ?
C6 C7 1.367(7) . ?
C8 N6 1.346(7) . ?
C8 C7 1.407(10) . ?
C8 C9 1.398(10) . ?
C10 H10 0.9500 . ?
C10 C9 1.365(8) . ?
N6 H6A 0.8800 . ?
N6 H6B 0.8800 . ?
C7 H7 0.9500 . ?
C7 N5 1.316(10) . ?
C9 H9 0.9500 . ?
C9 N5A 1.275(12) . ?
N5 H5A 0.8800 . ?
N5 H5B 0.8800 . ?
N5A H5AA 0.8800 . ?
N5A H5AB 0.8800 . ?

loop_
_geom_hbond_atom_site_label_D
_geom_hbond_atom_site_label_H
_geom_hbond_atom_site_label_A
_geom_hbond_distance_DH
_geom_hbond_distance_HA
_geom_hbond_distance_DA
_geom_hbond_angle_DHA
_geom_hbond_site_symmetry_A
_geom_hbond_publ_flag
N2 H2A Cl2 0.88 2.63 3.458(4) 156.9 2_665 yes
N2 H2B Cl3 0.88 2.64 3.444(5) 152.8 1_645 yes
N3 H3A Cl1 0.88 2.75 3.481(5) 141.0 1_655 yes
N3 H3B Cl3 0.88 2.58 3.416(5) 159.8 1_645 yes
N6 H6A Cl1 0.88 2.57 3.197(6) 129.2 2_676 yes
N6 H6B Cl3 0.88 2.47 3.336(7) 169.2 2_676 yes
N5 H5A Cl1 0.88 2.54 3.204(8) 133.0 2_666 yes
N5 H5B Cl3 0.88 2.54 3.400(7) 167.0 2_676 yes
N5A H5AA N2 0.88 2.29 3.047(13) 144.4 1_565 yes
N5A H5AA N3 0.88 2.62 3.094(12) 114.6 1_565 yes
N5A H5AB N6 0.88 1.99 2.462(14) 111.8 . yes

loop_
_geom_torsion_atom_site_label_1
_geom_torsion_atom_site_label_2
_geom_torsion_atom_site_label_3
_geom_torsion_atom_site_label_4
_geom_torsion
_geom_torsion_site_symmetry_1
_geom_torsion_site_symmetry_2
_geom_torsion_site_symmetry_3
_geom_torsion_site_symmetry_4
_geom_torsion_publ_flag
Cd1 N1 C1 C2 -165.1(4) . . . . ?
Cd1 N1 C5 C4 167.1(4) . . . . ?
Cd1 N1 C5 N4 -11.5(7) . . . . ?
N1 C1 C2 C3 -2.0(9) . . . . ?
N1 C5 N4 C6 118.0(5) . . . . ?
N1 C5 N4 C10 -57.5(7) . . . . ?
N2 C3 C4 N3 2.9(8) . . . . ?
N2 C3 C4 C5 -173.9(5) . . . . ?
N3 C4 C5 N1 178.6(5) . . . . ?
N3 C4 C5 N4 -2.9(8) . . . . ?
C1 N1 C5 C4 0.8(8) . . . . ?
C1 N1 C5 N4 -177.8(5) . . . . ?
C1 C2 C3 N2 176.9(5) . . . . ?
C1 C2 C3 C4 -2.0(8) . . . . ?
C2 C3 C4 N3 -178.2(5) . . . . ?
C2 C3 C4 C5 5.1(8) . . . . ?
C3 C4 C5 N1 -4.7(8) . . . . ?
C3 C4 C5 N4 173.9(5) . . . . ?
C4 C5 N4 C6 -60.6(7) . . . . ?
C4 C5 N4 C10 123.8(6) . . . . ?
C5 N1 C1 C2 2.7(8) . . . . ?
C5 N4 C6 C7 -176.1(5) . . . . ?
C5 N4 C10 C9 176.3(5) . . . . ?
N4 C6 C7 C8 -1.1(9) . . . . ?
N4 C6 C7 N5 171.8(7) . . . . ?
N4 C10 C9 C8 0.7(9) . . . . ?
N4 C10 C9 N5A -170.9(10) . . . . ?
C6 N4 C10 C9 0.8(8) . . . . ?
C10 N4 C6 C7 -0.5(8) . . . . ?
N6 C8 C7 C6 -177.9(6) . . . . ?
N6 C8 C7 N5 8.4(9) . . . . ?
N6 C8 C9 C10 178.1(5) . . . . ?
N6 C8 C9 N5A -8.4(10) . . . . ?
C7 C8 C9 C10 -2.3(8) . . . . ?
C7 C8 C9 N5A 171.2(8) . . . . ?
C9 C8 C7 C6 2.5(9) . . . . ?
C9 C8 C7 N5 -171.2(6) . . . . ?
